data_4311920
loop_
_publ_author_name
'Goforth, Andrea M.'
'Smith, Mark D.'
'Peterson, Jr, LeRoy'
'zur Loye, Hans-Conrad'

_publ_section_title
;
 Preparation and Characterization of Novel Inorganic-Organic Hybrid
 Materials Containing Rare, Mixed-Halide Anions of Bismuth(III)
;
_journal_issue 22
_journal_name_full 'Inorganic Chemistry'
_journal_page_first 7042
_journal_page_last 7049
_journal_paper_doi 10.1021/ic049212d
_journal_volume 43
_journal_year 2004
_chemical_formula_sum 'C13 H28 Bi Br4.01 I0.99 N2'
_chemical_formula_weight 867.42
_chemical_name_systematic ?
_space_group_IT_number 19
_symmetry_cell_setting orthorhombic
_symmetry_space_group_name_Hall 'P 2ac 2ab'
_symmetry_space_group_name_H-M 'P 21 21 21'
_atom_sites_solution_hydrogens geom
_atom_sites_solution_primary direct
_atom_sites_solution_secondary difmap
_audit_creation_method SHELXL-97
_cell_angle_alpha 90.00
_cell_angle_beta 90.00
_cell_angle_gamma 90.00
_cell_formula_units_Z 4
_cell_length_a 8.5189(5)
_cell_length_b 14.8988(9)
_cell_length_c 17.9984(11)
_cell_measurement_reflns_used 5542
_cell_measurement_temperature 293(2)
_cell_measurement_theta_max 25.026
_cell_measurement_theta_min 2.644
_cell_volume 2284.4(2)
_computing_cell_refinement 'SAINT+ NT V6.22 (Bruker, 2001)'
_computing_data_collection 'SMART NT V5.625 (Bruker, 1998)'
_computing_data_reduction 'SAINT+ NT V6.22'
_computing_molecular_graphics 'SHELXTL V6.1 (Sheldrick, 2000)'
_computing_publication_material 'SHELXTL V6.1'
_computing_structure_refinement 'SHELXL-97 (Sheldrick, 1997)'
_computing_structure_solution 'SHELXS-97 (Sheldrick, 1990)'
_diffrn_ambient_temperature 293(2)
_diffrn_measured_fraction_theta_full 0.998
_diffrn_measured_fraction_theta_max 0.998
_diffrn_measurement_device_type 'Bruker SMART APEX CCD diffractometer'
_diffrn_measurement_method 'omega scans'
_diffrn_radiation_monochromator graphite
_diffrn_radiation_source 'sealed tube'
_diffrn_radiation_type MoK\a
_diffrn_radiation_wavelength 0.71073
_diffrn_reflns_av_R_equivalents 0.0357
_diffrn_reflns_av_sigmaI/netI 0.0297
_diffrn_reflns_limit_h_max 10
_diffrn_reflns_limit_h_min -10
_diffrn_reflns_limit_k_max 17
_diffrn_reflns_limit_k_min -17
_diffrn_reflns_limit_l_max 21
_diffrn_reflns_limit_l_min -21
_diffrn_reflns_number 19119
_diffrn_reflns_theta_full 25.07
_diffrn_reflns_theta_max 25.07
_diffrn_reflns_theta_min 1.77
_diffrn_standards_decay_% 0
_exptl_absorpt_coefficient_mu 16.067
_exptl_absorpt_correction_T_max 1.0000
_exptl_absorpt_correction_T_min 0.4987
_exptl_absorpt_correction_type multi-scan
_exptl_absorpt_process_details '(SADABS, Bruker, 2001)'
_exptl_crystal_colour yellow-orange
_exptl_crystal_density_diffrn 2.522
_exptl_crystal_density_method 'not measured'
_exptl_crystal_description block
_exptl_crystal_F_000 1583
_exptl_crystal_size_max 0.22
_exptl_crystal_size_mid 0.10
_exptl_crystal_size_min 0.08
_refine_diff_density_max 0.773
_refine_diff_density_min -0.593
_refine_diff_density_rms 0.097
_refine_ls_abs_structure_details 'Flack H D (1983), Acta Cryst. A39, 876-881'
_refine_ls_abs_structure_Flack -0.048(7)
_refine_ls_extinction_method none
_refine_ls_goodness_of_fit_ref 1.023
_refine_ls_hydrogen_treatment constr
_refine_ls_matrix_type full
_refine_ls_number_parameters 193
_refine_ls_number_reflns 4055
_refine_ls_number_restraints 0
_refine_ls_restrained_S_all 1.023
_refine_ls_R_factor_all 0.0270
_refine_ls_R_factor_gt 0.0248
_refine_ls_shift/su_max 0.002
_refine_ls_shift/su_mean 0.000
_refine_ls_structure_factor_coef Fsqd
_refine_ls_weighting_details 'calc w=1/[\s^2^(Fo^2^)+(0.0303P)^2^+1.9943P] where P=(Fo^2^+2Fc^2^)/3'
_refine_ls_weighting_scheme calc
_refine_ls_wR_factor_gt 0.0577
_refine_ls_wR_factor_ref 0.0587
_reflns_number_gt 3854
_reflns_number_total 4055
_reflns_threshold_expression >2sigma(I)
_cod_data_source_file ic049212dsi20040617_104311.cif
_cod_data_source_block a2029bs
_cod_depositor_comments
;
The following automatic conversions were performed:
'_symmetry_cell_setting' value 'Orthorhombic' changed to 'orthorhombic'
according to '/home/saulius/struct/CIF-dictionaries/cif_core.dic'
dictionary named 'cif_core.dic' version 2.4.1 from 2010-06-29.

Automatic conversion script
Id: cif_fix_enum 1527 2010-12-29 10:47:43Z saulius 
;
_cod_database_code 4311920

loop_
_symmetry_equiv_pos_as_xyz
'x, y, z'
'-x+1/2, -y, z+1/2'
'-x, y+1/2, -z+1/2'
'x+1/2, -y+1/2, -z'

loop_
_atom_site_label
_atom_site_type_symbol
_atom_site_fract_x
_atom_site_fract_y
_atom_site_fract_z
_atom_site_U_iso_or_equiv
_atom_site_adp_type
_atom_site_occupancy
_atom_site_symmetry_multiplicity
_atom_site_calc_flag
_atom_site_refinement_flags
_atom_site_disorder_assembly
_atom_site_disorder_group
Bi Bi 0.45608(3) 0.868572(15) 0.424191(13) 0.03431(8) Uani 1 1 d . . .
Br1 Br 0.70053(9) 0.75084(5) 0.49991(4) 0.04266(16) Uani 1 1 d . . .
Br2 Br 0.45743(10) 0.73567(5) 0.30957(3) 0.04597(16) Uani 1 1 d . . .
I33 I 0.46029(9) 0.97772(5) 0.55656(4) 0.0555(3) Uani 0.088(5) 1 d P . .
Br3 Br 0.46029(9) 0.97772(5) 0.55656(4) 0.0555(3) Uani 0.912(5) 1 d P . .
I1 I 0.67370(8) 0.97655(5) 0.35239(4) 0.0653(3) Uani 0.425(6) 1 d P . .
Br11 Br 0.67370(8) 0.97655(5) 0.35239(4) 0.0653(3) Uani 0.575(6) 1 d P . .
I2 I 0.19768(9) 0.96013(5) 0.35994(5) 0.0752(3) Uani 0.477(7) 1 d P . .
Br22 Br 0.19768(9) 0.96013(5) 0.35994(5) 0.0752(3) Uani 0.523(7) 1 d P . .
C1 C 0.5716(12) 0.8691(6) 0.7361(4) 0.072(3) Uani 1 1 d . . .
H1A H 0.4881 0.9128 0.7303 0.086 Uiso 1 1 calc R . .
H1B H 0.6710 0.9003 0.7314 0.086 Uiso 1 1 calc R . .
C2 C 0.5605(12) 0.8266(5) 0.8122(4) 0.062(2) Uani 1 1 d . . .
H2A H 0.6506 0.7879 0.8199 0.075 Uiso 1 1 calc R . .
H2B H 0.5632 0.8733 0.8497 0.075 Uiso 1 1 calc R . .
C3 C 0.4122(8) 0.7724(6) 0.8211(4) 0.0498(19) Uani 1 1 d . . .
H3 H 0.3237 0.8135 0.8141 0.060 Uiso 1 1 calc R . .
C4 C 0.4047(12) 0.7048(6) 0.7603(5) 0.073(3) Uani 1 1 d . . .
H4A H 0.3065 0.6722 0.7640 0.088 Uiso 1 1 calc R . .
H4B H 0.4895 0.6620 0.7668 0.088 Uiso 1 1 calc R . .
C5 C 0.4170(11) 0.7462(7) 0.6836(4) 0.071(3) Uani 1 1 d . . .
H5A H 0.4198 0.6991 0.6465 0.086 Uiso 1 1 calc R . .
H5B H 0.3254 0.7831 0.6742 0.086 Uiso 1 1 calc R . .
C6 C 0.3965(9) 0.7324(6) 0.8996(4) 0.060(2) Uani 1 1 d . . .
H6A H 0.4059 0.6676 0.8960 0.072 Uiso 1 1 calc R . .
H6B H 0.4836 0.7537 0.9295 0.072 Uiso 1 1 calc R . .
C7 C 0.2459(9) 0.7542(5) 0.9394(4) 0.060(2) Uani 1 1 d . . .
H7A H 0.2387 0.8189 0.9442 0.072 Uiso 1 1 calc R . .
H7B H 0.2521 0.7295 0.9891 0.072 Uiso 1 1 calc R . .
C8 C 0.0951(9) 0.7205(5) 0.9035(4) 0.0513(19) Uani 1 1 d . . .
H8A H 0.0861 0.7475 0.8547 0.062 Uiso 1 1 calc R . .
H8B H 0.0071 0.7416 0.9329 0.062 Uiso 1 1 calc R . .
C9 C 0.0766(9) 0.4683(5) 0.9565(5) 0.055(2) Uani 1 1 d . . .
H9A H 0.1680 0.4475 0.9294 0.066 Uiso 1 1 calc R . .
H9B H 0.0747 0.4381 1.0042 0.066 Uiso 1 1 calc R . .
C10 C 0.0879(10) 0.5684(5) 0.9683(4) 0.055(2) Uani 1 1 d . . .
H10A H 0.1858 0.5823 0.9933 0.067 Uiso 1 1 calc R . .
H10B H 0.0025 0.5879 1.0000 0.067 Uiso 1 1 calc R . .
C11 C 0.0806(8) 0.6190(5) 0.8951(4) 0.0451(17) Uani 1 1 d . . .
H11 H 0.1693 0.5987 0.8647 0.054 Uiso 1 1 calc R . .
C12 C -0.0689(10) 0.5924(5) 0.8547(4) 0.057(2) Uani 1 1 d . . .
H12A H -0.1588 0.6123 0.8834 0.068 Uiso 1 1 calc R . .
H12B H -0.0722 0.6226 0.8070 0.068 Uiso 1 1 calc R . .
C13 C -0.0801(10) 0.4937(5) 0.8427(4) 0.062(2) Uani 1 1 d . . .
H13A H -0.1795 0.4794 0.8192 0.074 Uiso 1 1 calc R . .
H13B H 0.0037 0.4743 0.8099 0.074 Uiso 1 1 calc R . .
N1 N 0.5591(8) 0.8013(5) 0.6776(3) 0.0648(19) Uani 1 1 d . . .
H1C H 0.6438 0.7653 0.6796 0.078 Uiso 1 1 calc R . .
H1D H 0.5596 0.8289 0.6331 0.078 Uiso 1 1 calc R . .
N2 N -0.0680(7) 0.4457(4) 0.9142(4) 0.0540(15) Uani 1 1 d . . .
H2C H -0.0695 0.3862 0.9055 0.065 Uiso 1 1 calc R . .
H2D H -0.1524 0.4591 0.9422 0.065 Uiso 1 1 calc R . .

loop_
_atom_site_aniso_label
_atom_site_aniso_U_11
_atom_site_aniso_U_22
_atom_site_aniso_U_33
_atom_site_aniso_U_23
_atom_site_aniso_U_13
_atom_site_aniso_U_12
Bi 0.03345(12) 0.03521(12) 0.03426(12) 0.00397(11) 0.00018(12) -0.00068(12)
Br1 0.0439(4) 0.0450(3) 0.0392(3) 0.0002(3) -0.0076(3) 0.0080(3)
Br2 0.0536(4) 0.0488(4) 0.0355(3) -0.0021(3) -0.0002(4) -0.0003(4)
I33 0.0545(4) 0.0569(5) 0.0552(5) -0.0140(3) 0.0037(4) -0.0049(4)
Br3 0.0545(4) 0.0569(5) 0.0552(5) -0.0140(3) 0.0037(4) -0.0049(4)
I1 0.0628(5) 0.0758(5) 0.0572(5) 0.0051(4) 0.0099(3) -0.0274(4)
Br11 0.0628(5) 0.0758(5) 0.0572(5) 0.0051(4) 0.0099(3) -0.0274(4)
I2 0.0618(5) 0.0762(5) 0.0877(6) 0.0229(4) -0.0070(4) 0.0201(4)
Br22 0.0618(5) 0.0762(5) 0.0877(6) 0.0229(4) -0.0070(4) 0.0201(4)
C1 0.092(7) 0.071(5) 0.052(5) -0.012(5) 0.024(5) -0.032(6)
C2 0.082(6) 0.062(5) 0.042(4) -0.007(4) 0.009(5) -0.025(5)
C3 0.040(4) 0.069(5) 0.040(4) 0.009(4) 0.002(3) -0.001(3)
C4 0.101(7) 0.068(6) 0.051(5) -0.010(4) -0.009(5) -0.028(5)
C5 0.083(7) 0.100(7) 0.031(4) -0.005(4) -0.007(4) -0.031(6)
C6 0.064(5) 0.070(5) 0.046(5) 0.006(4) -0.011(4) -0.015(4)
C7 0.079(5) 0.060(5) 0.041(4) -0.009(4) 0.006(4) -0.022(4)
C8 0.061(5) 0.049(4) 0.044(4) 0.001(3) 0.012(3) -0.004(3)
C9 0.054(5) 0.051(4) 0.060(5) 0.008(4) -0.008(4) 0.003(4)
C10 0.069(5) 0.049(4) 0.049(5) 0.003(4) -0.001(4) -0.006(4)
C11 0.052(4) 0.045(4) 0.038(3) -0.002(3) 0.002(3) -0.003(3)
C12 0.066(5) 0.055(4) 0.050(4) 0.021(4) -0.016(4) -0.012(4)
C13 0.072(6) 0.064(5) 0.050(5) 0.012(4) -0.012(4) -0.024(4)
N1 0.049(4) 0.112(6) 0.033(3) -0.001(3) 0.003(3) 0.007(4)
N2 0.049(3) 0.040(3) 0.073(4) 0.003(3) 0.003(3) -0.006(3)

loop_
_atom_type_symbol
_atom_type_description
_atom_type_scat_dispersion_real
_atom_type_scat_dispersion_imag
_atom_type_scat_source
C C 0.0033 0.0016 'International Tables Vol C Tables 4.2.6.8 and 6.1.1.4'
H H 0.0000 0.0000 'International Tables Vol C Tables 4.2.6.8 and 6.1.1.4'
N N 0.0061 0.0033 'International Tables Vol C Tables 4.2.6.8 and 6.1.1.4'
Br Br -0.2901 2.4595 'International Tables Vol C Tables 4.2.6.8 and 6.1.1.4'
I I -0.4742 1.8119 'International Tables Vol C Tables 4.2.6.8 and 6.1.1.4'
Bi Bi -4.1077 10.2566 'International Tables Vol C Tables 4.2.6.8 and 6.1.1.4'

loop_
_geom_angle_atom_site_label_1
_geom_angle_atom_site_label_2
_geom_angle_atom_site_label_3
_geom_angle
_geom_angle_site_symmetry_1
_geom_angle_site_symmetry_3
_geom_angle_publ_flag
I1 Bi I2 92.86(2) . . ?
I1 Bi Br2 93.60(2) . . ?
I2 Bi Br2 92.41(2) . . ?
I1 Bi I33 92.84(2) . . ?
I2 Bi I33 94.32(3) . . ?
Br2 Bi I33 170.45(2) . . ?
I1 Bi Br1 94.90(3) . . ?
I2 Bi Br1 172.07(2) . . ?
Br2 Bi Br1 85.48(2) . . ?
I33 Bi Br1 86.94(2) . . ?
I1 Bi Br1 177.61(2) . 4_466 ?
I2 Bi Br1 84.92(2) . 4_466 ?
Br2 Bi Br1 85.64(2) . 4_466 ?
I33 Bi Br1 88.20(2) . 4_466 ?
Br1 Bi Br1 87.297(7) . 4_466 ?
Bi Br1 Bi 178.98(3) . 4_566 ?
N1 C1 C2 111.0(7) . . ?
C3 C2 C1 111.9(7) . . ?
C4 C3 C2 108.6(7) . . ?
C4 C3 C6 114.2(7) . . ?
C2 C3 C6 112.2(6) . . ?
C3 C4 C5 113.0(7) . . ?
N1 C5 C4 110.6(6) . . ?
C7 C6 C3 115.3(7) . . ?
C6 C7 C8 116.6(6) . . ?
C7 C8 C11 115.9(6) . . ?
N2 C9 C10 110.4(6) . . ?
C9 C10 C11 111.4(7) . . ?
C12 C11 C10 108.7(6) . . ?
C12 C11 C8 111.9(6) . . ?
C10 C11 C8 113.7(6) . . ?
C13 C12 C11 112.3(7) . . ?
N2 C13 C12 110.4(7) . . ?
C1 N1 C5 113.2(6) . . ?
C13 N2 C9 113.2(6) . . ?

loop_
_geom_bond_atom_site_label_1
_geom_bond_atom_site_label_2
_geom_bond_distance
_geom_bond_site_symmetry_2
_geom_bond_publ_flag
Bi I1 2.7740(7) . ?
Bi I2 2.8361(7) . ?
Bi Br2 2.8595(7) . ?
Bi I33 2.8847(7) . ?
Bi Br1 3.0448(8) . ?
Bi Br1 3.1258(8) 4_466 ?
Br1 Bi 3.1258(8) 4_566 ?
C1 N1 1.462(10) . ?
C1 C2 1.512(11) . ?
C2 C3 1.509(11) . ?
C3 C4 1.488(11) . ?
C3 C6 1.538(10) . ?
C4 C5 1.516(11) . ?
C5 N1 1.467(11) . ?
C6 C7 1.505(11) . ?
C7 C8 1.523(10) . ?
C8 C11 1.526(10) . ?
C9 N2 1.487(9) . ?
C9 C10 1.509(10) . ?
C10 C11 1.520(10) . ?
C11 C12 1.519(10) . ?
C12 C13 1.490(11) . ?
C13 N2 1.476(9) . ?

loop_
_geom_hbond_atom_site_label_D
_geom_hbond_atom_site_label_H
_geom_hbond_atom_site_label_A
_geom_hbond_distance_DH
_geom_hbond_distance_HA
_geom_hbond_distance_DA
_geom_hbond_angle_DHA
_geom_hbond_site_symmetry_A
N1 H1D I33 0.90 2.74 3.516(7) 144.5 .
N1 H1D Br1 0.90 2.92 3.499(6) 123.4 .
N1 H1C Br2 0.90 2.68 3.445(7) 143.7 4_566
N2 H2C Br2 0.90 2.68 3.425(6) 140.7 2_565
N2 H2C Br1 0.90 2.88 3.497(6) 126.9 2_565
N2 H2D I33 0.90 2.64 3.417(6) 145.3 3_546

loop_
_geom_torsion_atom_site_label_1
_geom_torsion_atom_site_label_2
_geom_torsion_atom_site_label_3
_geom_torsion_atom_site_label_4
_geom_torsion
_geom_torsion_site_symmetry_1
_geom_torsion_site_symmetry_2
_geom_torsion_site_symmetry_3
_geom_torsion_site_symmetry_4
_geom_torsion_publ_flag
I1 Bi Br1 Bi -12.8(18) . . . 4_566 ?
I2 Bi Br1 Bi 155.3(17) . . . 4_566 ?
Br2 Bi Br1 Bi 80.5(18) . . . 4_566 ?
I33 Bi Br1 Bi -105.4(18) . . . 4_566 ?
Br1 Bi Br1 Bi 166.3(18) 4_466 . . 4_566 ?
N1 C1 C2 C3 -55.7(10) . . . . ?
C1 C2 C3 C4 55.4(10) . . . . ?
C1 C2 C3 C6 -177.5(7) . . . . ?
C2 C3 C4 C5 -55.2(10) . . . . ?
C6 C3 C4 C5 178.8(7) . . . . ?
C3 C4 C5 N1 54.7(11) . . . . ?
C4 C3 C6 C7 -110.2(9) . . . . ?
C2 C3 C6 C7 125.7(8) . . . . ?
C3 C6 C7 C8 62.1(10) . . . . ?
C6 C7 C8 C11 61.1(10) . . . . ?
N2 C9 C10 C11 -55.5(9) . . . . ?
C9 C10 C11 C12 55.8(9) . . . . ?
C9 C10 C11 C8 -178.8(6) . . . . ?
C7 C8 C11 C12 -176.5(6) . . . . ?
C7 C8 C11 C10 59.8(9) . . . . ?
C10 C11 C12 C13 -56.5(9) . . . . ?
C8 C11 C12 C13 177.1(7) . . . . ?
C11 C12 C13 N2 56.3(9) . . . . ?
C2 C1 N1 C5 54.9(10) . . . . ?
C4 C5 N1 C1 -53.8(10) . . . . ?
C12 C13 N2 C9 -55.5(9) . . . . ?
C10 C9 N2 C13 55.3(9) . . . . ?
